data_1537274
loop_
_publ_author_name
'Latturner, S.E.'
'Bilc, D.'
'Kanatzidis, M.G.'
'Ireland, J.R.'
'Kannewurf, C.R.'
'Mahanti, S.D.'

_publ_section_title
;
 REAu3Al7 (RE = rare earth): new ternary aluminides grown from aluminium
 flux
;
_journal_name_full 'Journal of Solid State Chemistry'
_journal_page_first 48
_journal_page_last 57
_journal_volume 170
_journal_year 2003
_chemical_formula_sum 'Al7 Au3 Ce'
_space_group_IT_number 167
_symmetry_space_group_name_Hall '-R 3 2"c'
_symmetry_space_group_name_H-M 'R -3 c :H'
_cell_angle_alpha 90
_cell_angle_beta 90
_cell_angle_gamma 120
_cell_formula_units_Z 6
_cell_length_a 8.105
_cell_length_b 8.105
_cell_length_c 21.1
_cell_volume 1200.381
_citation_journal_id_ASTM JSSCBI
_cod_data_source_file Latturner_JSSCBI_2003_763.cif
_cod_data_source_block Al7Au3Ce1
_cod_original_formula_sum 'Al7 Au3 Ce1'
_cod_database_code 1537274

loop_
_symmetry_equiv_pos_as_xyz
x,y,z
-y,x-y,z
-x+y,-x,z
y,x,-z+1/2
-x,-x+y,-z+1/2
x-y,-y,-z+1/2
-x,-y,-z
y,-x+y,-z
x-y,x,-z
-y,-x,z-1/2
x,x-y,z-1/2
-x+y,y,z-1/2
x+2/3,y+1/3,z+1/3
-y+2/3,x-y+1/3,z+1/3
-x+y+2/3,-x+1/3,z+1/3
y+2/3,x+1/3,-z+5/6
-x+2/3,-x+y+1/3,-z+5/6
x-y+2/3,-y+1/3,-z+5/6
-x+2/3,-y+1/3,-z+1/3
y+2/3,-x+y+1/3,-z+1/3
x-y+2/3,x+1/3,-z+1/3
-y+2/3,-x+1/3,z-1/6
x+2/3,x-y+1/3,z-1/6
-x+y+2/3,y+1/3,z-1/6
x+1/3,y+2/3,z+2/3
-y+1/3,x-y+2/3,z+2/3
-x+y+1/3,-x+2/3,z+2/3
y+1/3,x+2/3,-z+7/6
-x+1/3,-x+y+2/3,-z+7/6
x-y+1/3,-y+2/3,-z+7/6
-x+1/3,-y+2/3,-z+2/3
y+1/3,-x+y+2/3,-z+2/3
x-y+1/3,x+2/3,-z+2/3
-y+1/3,-x+2/3,z+1/6
x+1/3,x-y+2/3,z+1/6
-x+y+1/3,y+2/3,z+1/6

loop_
_atom_site_label
_atom_site_type_symbol
_atom_site_fract_x
_atom_site_fract_y
_atom_site_fract_z
_atom_site_occupancy
_atom_site_U_iso_or_equiv
Al2 Al 0.0105 0.2072 0.13677 1 0.0
Au1 Au 0.32128 0 0.25 1 0.0
Ce2 Ce 0 0 0 1 0.0
Al1 Al 0 0 0.25 1 0.0
